data_4510477
loop_
_publ_author_name
'Ottenbacher, Roman V.'
'Samsonenko, Denis G.'
'Talsi, Evgenii P.'
'Bryliakov, Konstantin P.'

_publ_section_title
;
 Highly Enantioselective Bioinspired Epoxidation of Electron-Deficient
 Olefins with H2O2on Aminopyridine Mn Catalysts
;
_journal_issue 5
_journal_name_full 'ACS Catalysis'
_journal_page_first 1599
_journal_paper_doi 10.1021/cs500333c
_journal_volume 4
_journal_year 2014
_chemical_formula_structural '(Mn (C32 H34 N4) (S O3 C F3)2) . 0.5(O C4 H10)'
_chemical_formula_sum 'C36 H39 F6 Mn N4 O6.5 S2'
_chemical_formula_weight 864.77
_chemical_name_systematic
;
 (2S,2'S)-1,1'-bis((3-phenylpyridin-2-yl)methyl)-2,2'-bipyrrolidine 
manganese(II) bis(trifluoromethanesulfonate)
;
_space_group_crystal_system monoclinic
_space_group_IT_number 4
_space_group_name_Hall 'P 2yb'
_space_group_name_H-M_alt 'P 1 21 1'
_symmetry_space_group_name_Hall 'P 2yb'
_symmetry_space_group_name_H-M 'P 1 21 1'
_atom_sites_solution_hydrogens geom
_atom_sites_solution_primary direct
_atom_sites_solution_secondary difmap
_audit_creation_method SHELXL-2013
_cell_angle_alpha 90
_cell_angle_beta 90.1235(5)
_cell_angle_gamma 90
_cell_formula_units_Z 4
_cell_length_a 10.6617(3)
_cell_length_b 24.3076(7)
_cell_length_c 15.0889(3)
_cell_measurement_reflns_used 9973
_cell_measurement_temperature 150(2)
_cell_measurement_theta_max 28.24
_cell_measurement_theta_min 2.48
_cell_volume 3910.44(18)
_computing_cell_refinement 'SAINT (Bruker-AXS, 2004)'
_computing_data_collection 'APEX2 (Bruker-AXS, 2004)'
_computing_data_reduction 'SAINT (Bruker-AXS, 2004)'
_computing_molecular_graphics 'SHELXTL (Bruker-AXS, 2004)'
_computing_publication_material 'CIFTAB-2013 (Sheldrick, 2013)'
_computing_structure_refinement 'SHELXL-2013 (Sheldrick, 2013)'
_computing_structure_solution 'SHELXS-2013 (Sheldrick, 2013)'
_diffrn_ambient_temperature 150(2)
_diffrn_detector_area_resol_mean 25
_diffrn_measured_fraction_theta_full 0.983
_diffrn_measured_fraction_theta_max 0.976
_diffrn_measurement_device_type 'Bruker Apex Duo'
_diffrn_measurement_method '\f scans'
_diffrn_radiation_monochromator graphite
_diffrn_radiation_probe x-ray
_diffrn_radiation_source 'fine-focus sealed tube'
_diffrn_radiation_type MoK\a
_diffrn_radiation_wavelength 0.71073
_diffrn_reflns_av_R_equivalents 0.0198
_diffrn_reflns_av_unetI/netI 0.0469
_diffrn_reflns_Laue_measured_fraction_full 0.983
_diffrn_reflns_Laue_measured_fraction_max 0.976
_diffrn_reflns_limit_h_max 14
_diffrn_reflns_limit_h_min -14
_diffrn_reflns_limit_k_max 32
_diffrn_reflns_limit_k_min -32
_diffrn_reflns_limit_l_max 9
_diffrn_reflns_limit_l_min -19
_diffrn_reflns_number 28103
_diffrn_reflns_point_group_measured_fraction_full 0.983
_diffrn_reflns_point_group_measured_fraction_max 0.975
_diffrn_reflns_theta_full 25.000
_diffrn_reflns_theta_max 28.318
_diffrn_reflns_theta_min 1.588
_diffrn_source 'sealed X-ray tube'
_diffrn_standards_decay_% 0
_diffrn_standards_number 0
_exptl_absorpt_coefficient_mu 0.524
_exptl_absorpt_correction_T_max 0.7457
_exptl_absorpt_correction_T_min 0.6950
_exptl_absorpt_correction_type multi-scan
_exptl_absorpt_process_details 'SADABS (Bruker-AXS, 2004)'
_exptl_crystal_colour colorless
_exptl_crystal_density_diffrn 1.469
_exptl_crystal_description block
_exptl_crystal_F_000 1784
_exptl_crystal_size_max 0.200
_exptl_crystal_size_mid 0.180
_exptl_crystal_size_min 0.150
_refine_diff_density_max 0.660
_refine_diff_density_min -0.345
_refine_diff_density_rms 0.060
_refine_ls_abs_structure_details
;
 Flack x determined using 7649 quotients [(I+)-(I-)]/[(I+)+(I-)]
 (Parsons and Flack (2004), Acta Cryst. A60, s61).
;
_refine_ls_abs_structure_Flack 0.014(4)
_refine_ls_extinction_method none
_refine_ls_goodness_of_fit_ref 1.033
_refine_ls_hydrogen_treatment constr
_refine_ls_matrix_type full
_refine_ls_number_parameters 1064
_refine_ls_number_reflns 19009
_refine_ls_number_restraints 244
_refine_ls_restrained_S_all 1.084
_refine_ls_R_factor_all 0.0464
_refine_ls_R_factor_gt 0.0404
_refine_ls_shift/su_max 0.001
_refine_ls_shift/su_mean 0.000
_refine_ls_structure_factor_coef Fsqd
_refine_ls_weighting_details 'w=1/[\s^2^(Fo^2^)+(0.0659P)^2^] where P=(Fo^2^+2Fc^2^)/3'
_refine_ls_weighting_scheme calc
_refine_ls_wR_factor_gt 0.1048
_refine_ls_wR_factor_ref 0.1080
_reflns_Friedel_coverage 0.954
_reflns_Friedel_fraction_full 0.984
_reflns_Friedel_fraction_max 0.974
_reflns_number_gt 17075
_reflns_number_total 19009
_reflns_threshold_expression >2\s(I)
_cod_data_source_file cs500333c_si_002.cif
_cod_data_source_block complex_2
_cod_depositor_comments 'Adding full bibliography for 4510477--4510481.cif.'
_cod_original_formula_sum 'C36 H39 F6 Mn N4 O6.50 S2'
_cod_database_code 4510477
_shelx_space_group_comment
;
The symmetry employed for this shelxl refinement is uniquely defined
by the following loop, which should always be used as a source of
symmetry information in preference to the above space-group names.
They are only intended as comments.
;
_shelx_estimated_absorpt_t_min 0.902
_shelx_estimated_absorpt_t_max 0.926

loop_
_space_group_symop_operation_xyz
'x, y, z'
'-x, y+1/2, -z'

loop_
_atom_site_label
_atom_site_type_symbol
_atom_site_fract_x
_atom_site_fract_y
_atom_site_fract_z
_atom_site_U_iso_or_equiv
_atom_site_adp_type
_atom_site_occupancy
_atom_site_site_symmetry_order
_atom_site_calc_flag
_atom_site_refinement_flags_posn
_atom_site_refinement_flags_adp
_atom_site_refinement_flags_occupancy
_atom_site_disorder_assembly
_atom_site_disorder_group
Mn1 Mn 0.10240(5) 0.08231(2) 0.73362(3) 0.02189(11) Uani 1 1 d . . . . .
Mn2 Mn -0.32765(5) 0.09688(2) 0.24315(3) 0.02022(11) Uani 1 1 d . . . . .
N11 N -0.0708(3) 0.13342(13) 0.74398(19) 0.0253(6) Uani 1 1 d . . . . .
N12 N 0.0075(3) 0.05180(12) 0.85873(18) 0.0246(6) Uani 1 1 d . . . . .
N13 N 0.2150(3) 0.12654(12) 0.84230(18) 0.0244(6) Uani 1 1 d . . . . .
N14 N 0.2881(3) 0.03998(12) 0.73541(19) 0.0232(6) Uani 1 1 d . . . . .
C101 C -0.0871(3) 0.18264(15) 0.7051(2) 0.0256(7) Uani 1 1 d . . . . .
H101 H -0.0295 0.1935 0.6604 0.031 Uiso 1 1 calc R U . . .
C102 C -0.1841(3) 0.21871(16) 0.7268(2) 0.0276(7) Uani 1 1 d . . . . .
C103 C -0.2664(4) 0.20176(16) 0.7923(3) 0.0319(8) Uani 1 1 d . . . . .
H103 H -0.3340 0.2249 0.8094 0.038 Uiso 1 1 calc R U . . .
C104 C -0.2500(3) 0.15084(17) 0.8331(2) 0.0303(8) Uani 1 1 d . . . . .
H104 H -0.3063 0.1390 0.8780 0.036 Uiso 1 1 calc R U . . .
C105 C -0.1511(3) 0.11758(16) 0.8078(2) 0.0267(7) Uani 1 1 d . . . . .
C106 C -0.1291(4) 0.06159(16) 0.8469(2) 0.0298(7) Uani 1 1 d . . . . .
H10A H -0.1719 0.0589 0.9049 0.036 Uiso 1 1 calc R U . . .
H10B H -0.1647 0.0332 0.8071 0.036 Uiso 1 1 calc R U . . .
C107 C -0.1954(4) 0.27226(16) 0.6805(2) 0.0321(8) Uani 1 1 d . . . . .
C108 C -0.0907(5) 0.30077(18) 0.6516(3) 0.0384(9) Uani 1 1 d . . . . .
H108 H -0.0094 0.2866 0.6637 0.046 Uiso 1 1 calc R U . . .
C109 C -0.1034(5) 0.3498(2) 0.6052(3) 0.0484(11) Uani 1 1 d . . . . .
H109 H -0.0309 0.3688 0.5852 0.058 Uiso 1 1 calc R U . . .
C110 C -0.2204(6) 0.3709(2) 0.5879(3) 0.0504(12) Uani 1 1 d . . . . .
H110 H -0.2288 0.4039 0.5547 0.060 Uiso 1 1 calc R U . . .
C111 C -0.3244(5) 0.3445(2) 0.6185(3) 0.0508(13) Uani 1 1 d . . . . .
H111 H -0.4049 0.3600 0.6085 0.061 Uiso 1 1 calc R U . . .
C112 C -0.3138(4) 0.29476(18) 0.6642(3) 0.0407(10) Uani 1 1 d . . . . .
H112 H -0.3870 0.2763 0.6842 0.049 Uiso 1 1 calc R U . . .
C113 C 0.0317(4) -0.00731(16) 0.8806(2) 0.0318(8) Uani 1 1 d . . . . .
H11A H 0.1198 -0.0172 0.8674 0.038 Uiso 1 1 calc R U . . .
H11B H -0.0244 -0.0316 0.8457 0.038 Uiso 1 1 calc R U . . .
C114 C 0.0052(5) -0.0132(2) 0.9798(3) 0.0436(10) Uani 1 1 d . . . . .
H11C H -0.0828 -0.0245 0.9901 0.052 Uiso 1 1 calc R U . . .
H11D H 0.0616 -0.0409 1.0070 0.052 Uiso 1 1 calc R U . . .
C115 C 0.0301(4) 0.0439(2) 1.0179(2) 0.0387(9) Uani 1 1 d . . . . .
H11E H 0.1045 0.0432 1.0572 0.046 Uiso 1 1 calc R U . . .
H11F H -0.0430 0.0566 1.0527 0.046 Uiso 1 1 calc R U . . .
C116 C 0.0531(3) 0.08265(16) 0.9378(2) 0.0262(7) Uani 1 1 d . . . . .
H116 H 0.0027 0.1170 0.9451 0.031 Uiso 1 1 calc R U . . .
C117 C 0.1925(3) 0.09748(16) 0.9290(2) 0.0263(7) Uani 1 1 d . . . . .
H117 H 0.2454 0.0636 0.9329 0.032 Uiso 1 1 calc R U . . .
C118 C 0.2316(4) 0.13901(18) 1.0007(2) 0.0333(8) Uani 1 1 d . . . . .
H11G H 0.1842 0.1327 1.0562 0.040 Uiso 1 1 calc R U . . .
H11H H 0.3224 0.1361 1.0136 0.040 Uiso 1 1 calc R U . . .
C119 C 0.1998(5) 0.19518(19) 0.9609(3) 0.0462(11) Uani 1 1 d . . . . .
H11I H 0.1221 0.2100 0.9876 0.055 Uiso 1 1 calc R U . . .
H11J H 0.2689 0.2216 0.9715 0.055 Uiso 1 1 calc R U . . .
C120 C 0.1816(4) 0.18549(16) 0.8616(3) 0.0332(8) Uani 1 1 d . . . . .
H12A H 0.0934 0.1927 0.8446 0.040 Uiso 1 1 calc R U . . .
H12B H 0.2363 0.2105 0.8273 0.040 Uiso 1 1 calc R U . . .
C121 C 0.3499(3) 0.12182(15) 0.8169(2) 0.0267(7) Uani 1 1 d . . . . .
H12C H 0.4030 0.1287 0.8696 0.032 Uiso 1 1 calc R U . . .
H12D H 0.3698 0.1503 0.7721 0.032 Uiso 1 1 calc R U . . .
C122 C 0.3800(3) 0.06621(14) 0.7798(2) 0.0220(6) Uani 1 1 d . . . . .
C123 C 0.4983(3) 0.04343(16) 0.7873(2) 0.0273(7) Uani 1 1 d . . . . .
H123 H 0.5623 0.0624 0.8188 0.033 Uiso 1 1 calc R U . . .
C124 C 0.5234(3) -0.00701(16) 0.7488(2) 0.0273(7) Uani 1 1 d . . . . .
H124 H 0.6048 -0.0227 0.7536 0.033 Uiso 1 1 calc R U . . .
C125 C 0.4288(3) -0.03494(14) 0.7027(2) 0.0229(7) Uani 1 1 d . . . . .
C126 C 0.3133(3) -0.00899(15) 0.6977(2) 0.0234(6) Uani 1 1 d . . . . .
H126 H 0.2480 -0.0268 0.6658 0.028 Uiso 1 1 calc R U . . .
C127 C 0.4488(3) -0.08940(15) 0.6614(2) 0.0254(7) Uani 1 1 d . . . . .
C128 C 0.5667(4) -0.10505(16) 0.6289(3) 0.0309(8) Uani 1 1 d . . . . .
H128 H 0.6354 -0.0802 0.6329 0.037 Uiso 1 1 calc R U . . .
C129 C 0.5837(4) -0.15617(18) 0.5913(3) 0.0383(9) Uani 1 1 d . . . . .
H129 H 0.6645 -0.1665 0.5707 0.046 Uiso 1 1 calc R U . . .
C130 C 0.4851(5) -0.19261(18) 0.5831(3) 0.0449(11) Uani 1 1 d . . . . .
H130 H 0.4980 -0.2279 0.5575 0.054 Uiso 1 1 calc R U . . .
C131 C 0.3679(5) -0.17734(18) 0.6124(3) 0.0441(10) Uani 1 1 d . . . . .
H131 H 0.2989 -0.2016 0.6046 0.053 Uiso 1 1 calc R U . . .
C132 C 0.3498(4) -0.12700(17) 0.6531(3) 0.0362(9) Uani 1 1 d . . . . .
H132 H 0.2694 -0.1178 0.6756 0.043 Uiso 1 1 calc R U . . .
N21 N -0.1511(3) 0.04633(12) 0.26013(19) 0.0240(6) Uani 1 1 d . . . . .
N22 N -0.2506(3) 0.12284(12) 0.37665(18) 0.0251(6) Uani 1 1 d . . . . .
N23 N -0.4557(3) 0.04941(11) 0.33732(18) 0.0236(6) Uani 1 1 d . . . . .
N24 N -0.5076(3) 0.14384(12) 0.24266(18) 0.0226(6) Uani 1 1 d . . . . .
C201 C -0.1207(3) 0.00078(14) 0.2158(2) 0.0240(7) Uani 1 1 d . . . . .
H201 H -0.1741 -0.0107 0.1689 0.029 Uiso 1 1 calc R U . . .
C202 C -0.0148(3) -0.03084(14) 0.2346(2) 0.0255(7) Uani 1 1 d . . . . .
C203 C 0.0633(3) -0.01153(16) 0.3027(3) 0.0316(8) Uani 1 1 d . . . . .
H203 H 0.1381 -0.0308 0.3170 0.038 Uiso 1 1 calc R U . . .
C204 C 0.0319(4) 0.03531(16) 0.3487(2) 0.0301(8) Uani 1 1 d . . . . .
H204 H 0.0838 0.0480 0.3957 0.036 Uiso 1 1 calc R U . . .
C205 C -0.0760(3) 0.06389(14) 0.3260(2) 0.0247(7) Uani 1 1 d . . . . .
C206 C -0.1128(4) 0.11624(15) 0.3724(2) 0.0288(8) Uani 1 1 d . . . . .
H20A H -0.0781 0.1160 0.4333 0.035 Uiso 1 1 calc R U . . .
H20B H -0.0762 0.1480 0.3405 0.035 Uiso 1 1 calc R U . . .
C207 C 0.0135(4) -0.08259(16) 0.1858(2) 0.0297(8) Uani 1 1 d . . . . .
C208 C -0.0811(5) -0.11603(18) 0.1572(3) 0.0415(10) Uani 1 1 d . . . . .
H208 H -0.1659 -0.1056 0.1669 0.050 Uiso 1 1 calc R U . . .
C209 C -0.0544(6) -0.1654(2) 0.1139(3) 0.0529(13) Uani 1 1 d . . . . .
H209 H -0.1213 -0.1885 0.0950 0.063 Uiso 1 1 calc R U . . .
C210 C 0.0646(7) -0.1808(2) 0.0984(3) 0.0625(17) Uani 1 1 d . . . . .
H210 H 0.0820 -0.2142 0.0682 0.075 Uiso 1 1 calc R U . . .
C211 C 0.1612(6) -0.1475(3) 0.1270(3) 0.0613(17) Uani 1 1 d . . . . .
H211 H 0.2454 -0.1583 0.1163 0.074 Uiso 1 1 calc R U . . .
C212 C 0.1377(5) -0.0987(2) 0.1709(3) 0.0433(10) Uani 1 1 d . . . . .
H212 H 0.2052 -0.0763 0.1907 0.052 Uiso 1 1 calc R U . . .
C213 C -0.2849(4) 0.17934(15) 0.4047(2) 0.0332(8) Uani 1 1 d . . . . .
H21A H -0.3714 0.1883 0.3856 0.040 Uiso 1 1 calc R U . . .
H21B H -0.2267 0.2066 0.3785 0.040 Uiso 1 1 calc R U . . .
C214 C -0.2750(5) 0.17986(19) 0.5060(3) 0.0495(12) Uani 1 1 d . . . . .
H21C H -0.1924 0.1943 0.5251 0.059 Uiso 1 1 calc R U . . .
H21D H -0.3417 0.2031 0.5320 0.059 Uiso 1 1 calc R U . . .
C215 C -0.2906(5) 0.11994(18) 0.5346(2) 0.0414(10) Uani 1 1 d . . . . .
H21E H -0.3666 0.1156 0.5715 0.050 Uiso 1 1 calc R U . . .
H21F H -0.2169 0.1076 0.5692 0.050 Uiso 1 1 calc R U . . .
C216 C -0.3029(3) 0.08632(15) 0.4480(2) 0.0273(7) Uani 1 1 d . . . . .
H216 H -0.2518 0.0519 0.4525 0.033 Uiso 1 1 calc R U . . .
C217 C -0.4401(4) 0.07182(15) 0.4297(2) 0.0272(7) Uani 1 1 d . . . . .
H217 H -0.4941 0.1051 0.4378 0.033 Uiso 1 1 calc R U . . .
C218 C -0.4836(4) 0.02538(18) 0.4926(2) 0.0372(9) Uani 1 1 d . . . . .
H21G H -0.4228 0.0204 0.5416 0.045 Uiso 1 1 calc R U . . .
H21H H -0.5667 0.0341 0.5181 0.045 Uiso 1 1 calc R U . . .
C219 C -0.4909(6) -0.02683(19) 0.4356(3) 0.0559(14) Uani 1 1 d . . . . .
H21I H -0.4441 -0.0574 0.4635 0.067 Uiso 1 1 calc R U . . .
H21J H -0.5791 -0.0383 0.4267 0.067 Uiso 1 1 calc R U . . .
C220 C -0.4307(4) -0.01016(15) 0.3474(3) 0.0341(8) Uani 1 1 d . . . . .
H22A H -0.3393 -0.0173 0.3487 0.041 Uiso 1 1 calc R U . . .
H22B H -0.4683 -0.0311 0.2978 0.041 Uiso 1 1 calc R U . . .
C221 C -0.5869(3) 0.05862(14) 0.3071(2) 0.0245(7) Uani 1 1 d . . . . .
H22C H -0.6448 0.0513 0.3570 0.029 Uiso 1 1 calc R U . . .
H22D H -0.6069 0.0323 0.2591 0.029 Uiso 1 1 calc R U . . .
C222 C -0.6077(3) 0.11638(14) 0.2739(2) 0.0224(6) Uani 1 1 d . . . . .
C223 C -0.7260(3) 0.13954(17) 0.2726(2) 0.0298(8) Uani 1 1 d . . . . .
H223 H -0.7958 0.1194 0.2942 0.036 Uiso 1 1 calc R U . . .
C224 C -0.7423(3) 0.19183(17) 0.2400(3) 0.0319(8) Uani 1 1 d . . . . .
H224 H -0.8236 0.2078 0.2393 0.038 Uiso 1 1 calc R U . . .
C225 C -0.6406(3) 0.22143(15) 0.2079(2) 0.0238(7) Uani 1 1 d . . . . .
C226 C -0.5244(3) 0.19501(15) 0.2107(2) 0.0243(7) Uani 1 1 d . . . . .
H226 H -0.4533 0.2142 0.1889 0.029 Uiso 1 1 calc R U . . .
C227 C -0.6546(3) 0.27783(15) 0.1721(2) 0.0273(7) Uani 1 1 d . . . . .
C228 C -0.7673(5) 0.2951(2) 0.1377(3) 0.0435(10) Uani 1 1 d . . . . .
H228 H -0.8371 0.2708 0.1378 0.052 Uiso 1 1 calc R U . . .
C229 C -0.7808(5) 0.3482(2) 0.1026(3) 0.0531(13) Uani 1 1 d . . . . .
H229 H -0.8593 0.3596 0.0791 0.064 Uiso 1 1 calc R U . . .
C230 C -0.6804(5) 0.38361(19) 0.1020(3) 0.0478(11) Uani 1 1 d . . . . .
H230 H -0.6889 0.4192 0.0767 0.057 Uiso 1 1 calc R U . . .
C231 C -0.5680(5) 0.3676(2) 0.1381(3) 0.0489(11) Uani 1 1 d . . . . .
H231 H -0.4989 0.3922 0.1375 0.059 Uiso 1 1 calc R U . . .
C232 C -0.5539(5) 0.31519(19) 0.1759(3) 0.0418(10) Uani 1 1 d . . . . .
H232 H -0.4773 0.3051 0.2038 0.050 Uiso 1 1 calc R U . . .
O111 O 0.1588(3) 0.13652(15) 0.6278(2) 0.0505(9) Uani 1 1 d . . . . .
O112 O 0.2372(3) 0.10370(14) 0.4872(2) 0.0497(8) Uani 1 1 d . . . . .
O113 O 0.3739(4) 0.1528(2) 0.5883(3) 0.0699(12) Uani 1 1 d . . . . .
S11 S 0.24944(10) 0.14236(5) 0.55684(6) 0.0374(2) Uani 1 1 d . . . . .
C11 C 0.1982(5) 0.2079(2) 0.5080(3) 0.0492(12) Uani 1 1 d . . . . .
F111 F 0.0846(4) 0.20450(16) 0.4763(3) 0.0847(12) Uani 1 1 d . . . . .
F112 F 0.1988(4) 0.24821(14) 0.5661(2) 0.0748(10) Uani 1 1 d . . . . .
F113 F 0.2779(4) 0.22260(15) 0.4434(2) 0.0853(13) Uani 1 1 d . . . . .
O121 O 0.0212(3) 0.01300(12) 0.66377(19) 0.0400(7) Uani 1 1 d D . . . .
S12 S -0.0800(2) -0.01052(10) 0.61383(14) 0.0308(5) Uani 0.593(4) 1 d D U P A 1
O122 O -0.1951(5) -0.0050(3) 0.6570(4) 0.0547(16) Uani 0.593(4) 1 d D U P A 1
O123 O -0.0752(8) -0.0023(4) 0.5200(4) 0.0674(18) Uani 0.593(4) 1 d D U P A 1
C12 C -0.0446(9) -0.0851(5) 0.6226(6) 0.060(2) Uani 0.593(4) 1 d D U P A 1
F121 F -0.1277(8) -0.1139(4) 0.5766(7) 0.076(2) Uani 0.593(4) 1 d D U P A 1
F122 F 0.0678(5) -0.0956(3) 0.5882(5) 0.0784(17) Uani 0.593(4) 1 d D U P A 1
F123 F -0.0477(11) -0.1021(3) 0.7060(6) 0.097(2) Uani 0.593(4) 1 d D U P A 1
S12' S -0.0289(4) -0.02167(13) 0.5947(2) 0.0391(9) Uani 0.407(4) 1 d D U P A 2
O124 O -0.1415(9) -0.0093(4) 0.5507(7) 0.058(2) Uani 0.407(4) 1 d D U P A 2
O125 O 0.0759(8) -0.0376(4) 0.5380(5) 0.057(2) Uani 0.407(4) 1 d D U P A 2
C12' C -0.0596(12) -0.0854(7) 0.6500(9) 0.059(2) Uani 0.407(4) 1 d D U P A 2
F124 F 0.0371(7) -0.1024(3) 0.6988(6) 0.0578(19) Uani 0.407(4) 1 d D U P A 2
F125 F -0.1503(7) -0.0797(4) 0.7105(5) 0.069(2) Uani 0.407(4) 1 d D U P A 2
F126 F -0.0944(13) -0.1259(6) 0.5990(8) 0.075(3) Uani 0.407(4) 1 d D U P A 2
O211 O -0.3915(3) 0.04249(12) 0.14090(16) 0.0326(6) Uani 1 1 d . . . . .
O212 O -0.4626(3) 0.08549(13) 0.0037(2) 0.0458(7) Uani 1 1 d . . . . .
O213 O -0.3231(3) 0.00634(14) 0.0003(2) 0.0502(8) Uani 1 1 d . . . . .
S21 S -0.41681(8) 0.03674(4) 0.04605(5) 0.02450(17) Uani 1 1 d . . . . .
C21 C -0.5525(4) -0.00923(17) 0.0484(3) 0.0329(8) Uani 1 1 d . . . . .
F211 F -0.6489(2) 0.01420(13) 0.08950(17) 0.0490(7) Uani 1 1 d . . . . .
F212 F -0.5905(3) -0.02159(12) -0.03311(17) 0.0498(7) Uani 1 1 d . . . . .
F213 F -0.5262(3) -0.05578(12) 0.0906(2) 0.0563(8) Uani 1 1 d . . . . .
O221 O -0.2445(3) 0.16364(12) 0.1702(2) 0.0366(6) Uani 1 1 d . . . . .
O222 O -0.1388(3) 0.18632(16) 0.0327(2) 0.0520(8) Uani 1 1 d . . . . .
O223 O -0.0186(3) 0.16862(18) 0.1668(3) 0.0600(10) Uani 1 1 d . . . . .
S22 S -0.13396(8) 0.18647(4) 0.12733(6) 0.0307(2) Uani 1 1 d . . . . .
C22 C -0.1485(6) 0.2597(2) 0.1567(4) 0.0585(13) Uani 1 1 d . U . . .
F221 F -0.0603(3) 0.28930(14) 0.1201(2) 0.0722(10) Uani 1 1 d . U . . .
F222 F -0.2559(3) 0.28007(14) 0.1335(4) 0.0959(14) Uani 1 1 d . U . . .
F223 F -0.1309(5) 0.26529(18) 0.2444(2) 0.1024(14) Uani 1 1 d . U . . .
O1 O -0.5450(4) 0.28134(19) 0.8457(3) 0.0712(12) Uani 1 1 d . . . . .
C1 C -0.5105(6) 0.2914(3) 0.9337(4) 0.0648(15) Uani 1 1 d . . . . .
H1A H -0.5838 0.3049 0.9675 0.078 Uiso 1 1 calc R U . . .
H1B H -0.4443 0.3199 0.9359 0.078 Uiso 1 1 calc R U . . .
C2 C -0.4622(7) 0.2383(4) 0.9747(4) 0.085(2) Uani 1 1 d . . . . .
H2A H -0.4387 0.2449 1.0366 0.128 Uiso 1 1 calc R U . . .
H2B H -0.3886 0.2255 0.9417 0.128 Uiso 1 1 calc R U . . .
H2C H -0.5280 0.2102 0.9721 0.128 Uiso 1 1 calc R U . . .
C3 C -0.5832(7) 0.3296(3) 0.8005(5) 0.0788(19) Uani 1 1 d . . . . .
H3A H -0.5084 0.3519 0.7854 0.095 Uiso 1 1 calc R U . . .
H3B H -0.6374 0.3519 0.8397 0.095 Uiso 1 1 calc R U . . .
C4 C -0.6520(6) 0.3159(4) 0.7190(4) 0.0790(19) Uani 1 1 d . . . . .
H4A H -0.6779 0.3499 0.6892 0.118 Uiso 1 1 calc R U . . .
H4B H -0.7264 0.2941 0.7340 0.118 Uiso 1 1 calc R U . . .
H4C H -0.5976 0.2946 0.6796 0.118 Uiso 1 1 calc R U . . .

loop_
_atom_site_aniso_label
_atom_site_aniso_U_11
_atom_site_aniso_U_22
_atom_site_aniso_U_33
_atom_site_aniso_U_23
_atom_site_aniso_U_13
_atom_site_aniso_U_12
Mn1 0.0224(2) 0.0246(3) 0.0187(2) 0.00065(18) 0.00232(17) 0.0056(2)
Mn2 0.0216(2) 0.0201(2) 0.0190(2) 0.00018(18) -0.00066(17) 0.00093(19)
N11 0.0251(15) 0.0288(16) 0.0218(13) 0.0020(11) 0.0011(11) 0.0055(12)
N12 0.0253(15) 0.0271(15) 0.0214(13) 0.0026(11) 0.0019(11) 0.0033(12)
N13 0.0307(16) 0.0220(15) 0.0206(13) 0.0009(11) 0.0040(11) 0.0054(12)
N14 0.0222(14) 0.0237(15) 0.0237(13) -0.0030(11) 0.0015(11) 0.0020(12)
C101 0.0268(17) 0.0261(17) 0.0238(15) -0.0024(13) -0.0006(13) 0.0056(14)
C102 0.0272(18) 0.0272(18) 0.0286(16) -0.0080(14) -0.0074(14) 0.0072(14)
C103 0.0249(18) 0.0312(19) 0.0397(19) -0.0090(16) 0.0003(15) 0.0101(15)
C104 0.0214(17) 0.036(2) 0.0337(18) -0.0070(15) 0.0059(14) -0.0008(15)
C105 0.0230(17) 0.0323(18) 0.0248(16) -0.0047(14) -0.0021(13) -0.0005(14)
C106 0.0269(18) 0.0321(19) 0.0303(17) 0.0026(14) 0.0048(14) 0.0000(14)
C107 0.041(2) 0.0289(19) 0.0262(17) -0.0094(14) -0.0076(15) 0.0107(16)
C108 0.047(2) 0.034(2) 0.0340(19) -0.0016(17) -0.0066(17) 0.0086(18)
C109 0.069(3) 0.035(2) 0.041(2) 0.0013(19) -0.001(2) 0.002(2)
C110 0.079(4) 0.032(2) 0.040(2) -0.0019(18) -0.014(2) 0.015(2)
C111 0.058(3) 0.036(3) 0.059(3) -0.002(2) -0.017(2) 0.022(2)
C112 0.041(2) 0.032(2) 0.049(2) -0.0073(18) -0.0088(19) 0.0119(18)
C113 0.037(2) 0.0287(19) 0.0299(17) 0.0058(15) 0.0058(15) 0.0076(16)
C114 0.053(3) 0.044(2) 0.034(2) 0.0167(18) 0.0087(18) 0.008(2)
C115 0.038(2) 0.055(3) 0.0225(16) 0.0105(17) 0.0045(15) -0.001(2)
C116 0.0303(17) 0.0287(17) 0.0197(14) -0.0007(13) 0.0043(12) 0.0033(15)
C117 0.0308(18) 0.0295(17) 0.0184(14) 0.0003(13) 0.0016(12) 0.0029(15)
C118 0.035(2) 0.039(2) 0.0253(16) -0.0084(16) -0.0013(14) 0.0053(17)
C119 0.064(3) 0.037(2) 0.038(2) -0.0133(18) 0.003(2) -0.001(2)
C120 0.042(2) 0.0241(18) 0.0334(18) -0.0080(15) -0.0005(16) 0.0086(16)
C121 0.0275(18) 0.0258(17) 0.0268(16) -0.0044(14) 0.0024(13) -0.0034(14)
C122 0.0237(16) 0.0240(16) 0.0182(14) 0.0009(12) 0.0035(12) -0.0020(13)
C123 0.0243(17) 0.0301(18) 0.0274(16) -0.0030(14) -0.0009(13) -0.0039(14)
C124 0.0179(16) 0.0328(19) 0.0311(17) 0.0009(15) 0.0017(13) 0.0016(14)
C125 0.0217(16) 0.0224(16) 0.0245(15) 0.0012(13) 0.0037(12) 0.0004(13)
C126 0.0213(16) 0.0225(16) 0.0263(15) -0.0023(13) 0.0007(12) 0.0003(13)
C127 0.0229(17) 0.0237(17) 0.0295(16) 0.0010(14) -0.0018(13) 0.0044(13)
C128 0.0273(19) 0.0256(18) 0.040(2) 0.0028(15) 0.0028(15) 0.0049(14)
C129 0.036(2) 0.035(2) 0.044(2) -0.0052(18) 0.0031(18) 0.0092(17)
C130 0.056(3) 0.026(2) 0.053(3) -0.0055(18) -0.005(2) 0.0098(19)
C131 0.042(2) 0.027(2) 0.064(3) -0.004(2) -0.007(2) -0.0036(18)
C132 0.0249(19) 0.030(2) 0.054(2) -0.0035(18) 0.0017(17) 0.0020(15)
N21 0.0258(15) 0.0209(14) 0.0253(13) 0.0006(11) -0.0038(11) -0.0013(11)
N22 0.0350(16) 0.0182(14) 0.0219(13) -0.0018(11) -0.0016(11) -0.0016(12)
N23 0.0335(16) 0.0178(14) 0.0194(12) 0.0007(10) 0.0003(11) 0.0005(11)
N24 0.0220(14) 0.0223(14) 0.0236(13) 0.0035(11) 0.0006(11) -0.0012(11)
C201 0.0255(17) 0.0221(16) 0.0243(15) 0.0018(13) -0.0013(13) -0.0009(13)
C202 0.0271(17) 0.0215(16) 0.0278(16) 0.0065(13) 0.0024(13) 0.0011(13)
C203 0.0251(18) 0.031(2) 0.0389(19) 0.0087(16) -0.0069(15) 0.0031(15)
C204 0.0264(18) 0.0318(19) 0.0321(17) 0.0045(15) -0.0101(14) -0.0053(15)
C205 0.0252(17) 0.0222(16) 0.0266(16) 0.0028(13) -0.0044(13) -0.0050(13)
C206 0.0328(19) 0.0246(17) 0.0288(17) -0.0034(14) -0.0105(14) -0.0035(14)
C207 0.038(2) 0.0261(18) 0.0253(16) 0.0050(14) 0.0061(14) 0.0098(15)
C208 0.049(3) 0.034(2) 0.042(2) -0.0026(18) 0.0061(19) 0.0039(19)
C209 0.076(4) 0.037(3) 0.046(3) -0.004(2) -0.001(2) 0.006(2)
C210 0.109(5) 0.041(3) 0.037(2) -0.001(2) 0.010(3) 0.032(3)
C211 0.076(4) 0.066(4) 0.041(2) 0.009(2) 0.018(3) 0.043(3)
C212 0.044(2) 0.046(3) 0.040(2) 0.0076(19) 0.0080(18) 0.017(2)
C213 0.049(2) 0.0206(18) 0.0300(17) -0.0035(14) -0.0073(16) 0.0033(16)
C214 0.083(4) 0.034(2) 0.031(2) -0.0124(17) -0.013(2) 0.012(2)
C215 0.063(3) 0.042(2) 0.0191(17) -0.0075(16) -0.0061(17) -0.001(2)
C216 0.0384(19) 0.0244(18) 0.0189(14) -0.0005(13) -0.0046(13) 0.0032(15)
C217 0.039(2) 0.0238(18) 0.0190(14) -0.0001(13) 0.0027(13) 0.0019(15)
C218 0.050(2) 0.037(2) 0.0245(17) 0.0093(15) 0.0036(16) -0.0030(19)
C219 0.097(4) 0.029(2) 0.042(2) 0.0125(19) 0.011(3) -0.007(3)
C220 0.050(2) 0.0209(18) 0.0320(18) 0.0026(15) 0.0001(16) 0.0015(17)
C221 0.0279(18) 0.0203(16) 0.0253(16) 0.0018(13) 0.0043(13) -0.0070(13)
C222 0.0241(16) 0.0251(16) 0.0181(14) 0.0010(12) 0.0005(12) -0.0025(13)
C223 0.0206(16) 0.037(2) 0.0321(17) 0.0021(16) 0.0013(14) -0.0062(15)
C224 0.0213(17) 0.038(2) 0.0364(19) 0.0022(16) -0.0018(14) 0.0027(15)
C225 0.0205(16) 0.0267(17) 0.0241(15) -0.0010(13) -0.0032(12) 0.0001(13)
C226 0.0204(16) 0.0249(17) 0.0276(16) 0.0038(13) -0.0003(12) -0.0009(13)
C227 0.0276(18) 0.0246(17) 0.0298(17) -0.0008(14) -0.0055(14) 0.0015(14)
C228 0.044(3) 0.044(2) 0.043(2) 0.0010(19) 0.0007(19) 0.010(2)
C229 0.059(3) 0.050(3) 0.051(3) 0.006(2) -0.003(2) 0.023(2)
C230 0.066(3) 0.030(2) 0.048(2) 0.0032(19) -0.010(2) 0.010(2)
C231 0.063(3) 0.039(2) 0.045(2) -0.004(2) 0.002(2) -0.005(2)
C232 0.050(3) 0.037(2) 0.038(2) -0.0017(18) -0.0028(19) 0.0034(19)
O111 0.057(2) 0.053(2) 0.0419(16) 0.0236(15) 0.0254(15) 0.0236(16)
O112 0.059(2) 0.0474(19) 0.0429(17) -0.0064(15) 0.0099(15) -0.0103(16)
O113 0.045(2) 0.105(4) 0.060(2) -0.019(2) -0.0010(17) 0.003(2)
S11 0.0389(5) 0.0485(6) 0.0249(4) 0.0007(4) 0.0094(4) -0.0010(5)
C11 0.069(3) 0.048(3) 0.030(2) 0.0045(19) 0.004(2) -0.027(2)
F111 0.085(3) 0.066(2) 0.103(3) 0.039(2) -0.045(2) -0.0190(19)
F112 0.113(3) 0.0488(18) 0.0627(19) -0.0159(15) 0.0069(19) -0.0073(19)
F113 0.138(3) 0.063(2) 0.0555(18) 0.0081(16) 0.035(2) -0.049(2)
O121 0.0432(17) 0.0346(15) 0.0422(16) -0.0083(13) -0.0056(13) -0.0012(13)
S12 0.0179(9) 0.0414(11) 0.0330(9) 0.0013(8) 0.0016(7) 0.0033(8)
O122 0.029(3) 0.049(3) 0.086(4) -0.021(3) 0.014(3) -0.008(2)
O123 0.060(4) 0.101(5) 0.041(3) 0.013(3) -0.010(3) -0.007(4)
C12 0.056(4) 0.046(4) 0.078(4) -0.030(4) 0.000(4) -0.005(3)
F121 0.051(4) 0.057(4) 0.120(5) -0.048(4) -0.002(3) -0.006(3)
F122 0.047(3) 0.069(3) 0.119(4) -0.055(3) -0.016(3) 0.017(2)
F123 0.124(5) 0.063(4) 0.103(4) 0.011(3) -0.002(5) 0.001(4)
S12' 0.050(2) 0.0320(15) 0.0356(15) -0.0030(11) -0.0166(15) 0.0032(14)
O124 0.049(5) 0.059(5) 0.067(5) 0.001(4) -0.026(4) 0.012(4)
O125 0.061(5) 0.068(5) 0.043(4) -0.012(4) -0.002(4) 0.005(4)
C12' 0.053(4) 0.050(4) 0.075(5) -0.008(5) -0.011(4) -0.002(4)
F124 0.038(3) 0.046(4) 0.090(4) 0.021(3) -0.015(4) -0.001(3)
F125 0.055(4) 0.082(5) 0.069(4) 0.010(4) 0.006(4) -0.025(4)
F126 0.074(6) 0.048(5) 0.103(6) -0.015(4) -0.008(5) -0.006(4)
O211 0.0374(15) 0.0356(15) 0.0247(12) -0.0047(11) -0.0077(10) -0.0047(12)
O212 0.0543(19) 0.0376(16) 0.0452(16) 0.0137(14) -0.0162(14) -0.0076(15)
O213 0.0427(18) 0.0475(19) 0.0604(19) -0.0231(16) 0.0225(15) -0.0110(14)
S21 0.0262(4) 0.0262(4) 0.0211(4) -0.0042(3) -0.0003(3) -0.0026(3)
C21 0.032(2) 0.036(2) 0.0315(18) 0.0009(16) -0.0052(15) -0.0063(17)
F211 0.0284(12) 0.0704(19) 0.0481(14) -0.0038(13) 0.0035(11) -0.0037(12)
F212 0.0542(16) 0.0564(17) 0.0387(13) -0.0119(12) -0.0121(11) -0.0219(13)
F213 0.0562(17) 0.0395(15) 0.0732(19) 0.0191(14) -0.0131(14) -0.0158(13)
O221 0.0253(13) 0.0338(15) 0.0508(16) 0.0096(13) 0.0098(12) -0.0005(11)
O222 0.062(2) 0.060(2) 0.0337(15) -0.0013(15) 0.0076(14) -0.0067(18)
O223 0.0271(16) 0.083(3) 0.070(2) 0.008(2) -0.0063(15) 0.0002(17)
S22 0.0237(4) 0.0374(5) 0.0311(4) 0.0010(4) 0.0055(3) -0.0040(4)
C22 0.069(3) 0.048(3) 0.059(3) -0.007(2) 0.026(2) -0.023(2)
F221 0.073(2) 0.0577(19) 0.086(2) 0.0068(17) 0.0187(18) -0.0344(17)
F222 0.057(2) 0.0429(18) 0.188(4) 0.002(2) 0.018(2) 0.0058(16)
F223 0.175(4) 0.073(2) 0.0587(19) -0.0249(18) 0.032(2) -0.037(3)
O1 0.079(3) 0.071(3) 0.064(2) -0.018(2) -0.005(2) 0.019(2)
C1 0.058(3) 0.077(4) 0.059(3) -0.020(3) 0.008(3) -0.009(3)
C2 0.092(5) 0.119(6) 0.045(3) -0.018(3) 0.004(3) 0.032(5)
C3 0.062(4) 0.086(5) 0.089(5) -0.004(4) 0.004(3) 0.022(4)
C4 0.061(4) 0.108(6) 0.067(4) 0.004(4) -0.003(3) 0.004(4)

loop_
_atom_type_symbol
_atom_type_description
_atom_type_scat_dispersion_real
_atom_type_scat_dispersion_imag
_atom_type_scat_source
C C 0.0033 0.0016 'International Tables Vol C Tables 4.2.6.8 and 6.1.1.4'
H H 0.0000 0.0000 'International Tables Vol C Tables 4.2.6.8 and 6.1.1.4'
N N 0.0061 0.0033 'International Tables Vol C Tables 4.2.6.8 and 6.1.1.4'
O O 0.0106 0.0060 'International Tables Vol C Tables 4.2.6.8 and 6.1.1.4'
F F 0.0171 0.0103 'International Tables Vol C Tables 4.2.6.8 and 6.1.1.4'
S S 0.1246 0.1234 'International Tables Vol C Tables 4.2.6.8 and 6.1.1.4'
Mn Mn 0.3368 0.7283 'International Tables Vol C Tables 4.2.6.8 and 6.1.1.4'

loop_
_geom_angle_atom_site_label_1
_geom_angle_atom_site_label_2
_geom_angle_atom_site_label_3
_geom_angle
_geom_angle_publ_flag
N11 Mn1 N12 75.69(11) yes
N11 Mn1 N13 96.94(11) yes
N12 Mn1 N13 78.02(10) yes
N14 Mn1 N11 172.01(11) yes
N14 Mn1 N12 103.69(11) yes
N14 Mn1 N13 75.21(10) yes
O111 Mn1 N11 86.77(11) yes
O111 Mn1 N12 160.28(12) yes
O111 Mn1 N13 95.53(13) yes
O111 Mn1 N14 92.41(12) yes
O111 Mn1 O121 103.10(14) yes
O121 Mn1 N11 97.89(12) yes
O121 Mn1 N12 88.40(11) yes
O121 Mn1 N13 156.73(11) yes
O121 Mn1 N14 90.04(11) yes
N21 Mn2 N22 75.55(10) yes
N21 Mn2 N23 98.81(11) yes
N22 Mn2 N23 78.67(10) yea
N24 Mn2 N21 173.25(10) yes
N24 Mn2 N22 99.82(11) yes
N24 Mn2 N23 75.28(10) yes
O211 Mn2 N21 90.52(11) yes
O211 Mn2 N22 158.02(11) yes
O211 Mn2 N23 86.96(10) yes
O211 Mn2 N24 92.38(11) yes
O211 Mn2 O221 103.16(11) yes
O221 Mn2 N21 97.13(11) yes
O221 Mn2 N22 95.49(11) yes
O221 Mn2 N23 161.02(11) yes
O221 Mn2 N24 88.14(10) yes
C101 N11 Mn1 124.8(2) ?
C101 N11 C105 119.1(3) ?
C105 N11 Mn1 114.7(2) ?
C106 N12 Mn1 106.6(2) ?
C106 N12 C113 110.4(3) ?
C106 N12 C116 109.5(3) ?
C113 N12 Mn1 114.9(2) ?
C116 N12 Mn1 110.9(2) ?
C116 N12 C113 104.5(3) ?
C117 N13 Mn1 108.4(2) ?
C120 N13 Mn1 117.4(2) ?
C120 N13 C117 103.9(3) ?
C121 N13 Mn1 106.4(2) ?
C121 N13 C117 110.0(3) ?
C121 N13 C120 110.6(3) ?
C122 N14 Mn1 115.6(2) ?
C122 N14 C126 118.9(3) ?
C126 N14 Mn1 125.5(2) ?
N11 C101 H101 118.3 ?
N11 C101 C102 123.5(3) ?
C102 C101 H101 118.3 ?
C101 C102 C107 120.0(3) ?
C103 C102 C101 116.9(4) ?
C103 C102 C107 123.1(3) ?
C102 C103 H103 120.0 ?
C102 C103 C104 120.0(3) ?
C104 C103 H103 120.0 ?
C103 C104 H104 120.2 ?
C105 C104 C103 119.5(4) ?
C105 C104 H104 120.2 ?
N11 C105 C104 121.1(4) ?
N11 C105 C106 116.2(3) ?
C104 C105 C106 122.7(3) ?
N12 C106 C105 110.2(3) ?
N12 C106 H10A 109.6 ?
N12 C106 H10B 109.6 ?
C105 C106 H10A 109.6 ?
C105 C106 H10B 109.6 ?
H10A C106 H10B 108.1 ?
C108 C107 C102 121.5(4) ?
C108 C107 C112 118.5(4) ?
C112 C107 C102 120.0(4) ?
C107 C108 H108 119.7 ?
C107 C108 C109 120.7(4) ?
C109 C108 H108 119.7 ?
C108 C109 H109 119.9 ?
C110 C109 C108 120.2(5) ?
C110 C109 H109 119.9 ?
C109 C110 H110 120.0 ?
C111 C110 C109 119.9(4) ?
C111 C110 H110 120.0 ?
C110 C111 H111 119.7 ?
C110 C111 C112 120.7(4) ?
C112 C111 H111 119.7 ?
C107 C112 H112 120.1 ?
C111 C112 C107 119.9(5) ?
C111 C112 H112 120.1 ?
N12 C113 H11A 110.6 ?
N12 C113 H11B 110.6 ?
N12 C113 C114 105.9(3) ?
H11A C113 H11B 108.7 ?
C114 C113 H11A 110.6 ?
C114 C113 H11B 110.6 ?
C113 C114 H11C 110.8 ?
C113 C114 H11D 110.8 ?
H11C C114 H11D 108.9 ?
C115 C114 C113 104.5(3) ?
C115 C114 H11C 110.8 ?
C115 C114 H11D 110.8 ?
C114 C115 H11E 110.4 ?
C114 C115 H11F 110.4 ?
C114 C115 C116 106.6(3) ?
H11E C115 H11F 108.6 ?
C116 C115 H11E 110.4 ?
C116 C115 H11F 110.4 ?
N12 C116 C115 105.4(3) ?
N12 C116 H116 109.5 ?
N12 C116 C117 111.3(3) ?
C115 C116 H116 109.5 ?
C117 C116 C115 111.4(3) ?
C117 C116 H116 109.5 ?
N13 C117 C116 110.0(3) ?
N13 C117 H117 110.3 ?
N13 C117 C118 105.1(3) ?
C116 C117 H117 110.3 ?
C116 C117 C118 110.7(3) ?
C118 C117 H117 110.3 ?
C117 C118 H11G 110.9 ?
C117 C118 H11H 110.9 ?
H11G C118 H11H 108.9 ?
C119 C118 C117 104.5(3) ?
C119 C118 H11G 110.9 ?
C119 C118 H11H 110.9 ?
C118 C119 H11I 110.5 ?
C118 C119 H11J 110.5 ?
H11I C119 H11J 108.7 ?
C120 C119 C118 106.0(3) ?
C120 C119 H11I 110.5 ?
C120 C119 H11J 110.5 ?
N13 C120 C119 107.8(3) ?
N13 C120 H12A 110.1 ?
N13 C120 H12B 110.1 ?
C119 C120 H12A 110.1 ?
C119 C120 H12B 110.1 ?
H12A C120 H12B 108.5 ?
N13 C121 H12C 109.3 ?
N13 C121 H12D 109.3 ?
N13 C121 C122 111.8(3) ?
H12C C121 H12D 107.9 ?
C122 C121 H12C 109.3 ?
C122 C121 H12D 109.3 ?
N14 C122 C121 117.2(3) ?
N14 C122 C123 120.9(3) ?
C123 C122 C121 121.8(3) ?
C122 C123 H123 120.1 ?
C122 C123 C124 119.9(3) ?
C124 C123 H123 120.1 ?
C123 C124 H124 120.0 ?
C123 C124 C125 119.9(3) ?
C125 C124 H124 120.0 ?
C124 C125 C127 122.6(3) ?
C126 C125 C124 116.5(3) ?
C126 C125 C127 120.9(3) ?
N14 C126 C125 123.9(3) ?
N14 C126 H126 118.0 ?
C125 C126 H126 118.0 ?
C128 C127 C125 121.3(3) ?
C132 C127 C125 120.8(3) ?
C132 C127 C128 117.8(3) ?
C127 C128 H128 119.8 ?
C129 C128 C127 120.5(4) ?
C129 C128 H128 119.8 ?
C128 C129 H129 119.5 ?
C128 C129 C130 121.0(4) ?
C130 C129 H129 119.5 ?
C129 C130 H130 120.3 ?
C131 C130 C129 119.3(4) ?
C131 C130 H130 120.3 ?
C130 C131 H131 119.7 ?
C130 C131 C132 120.6(4) ?
C132 C131 H131 119.7 ?
C127 C132 H132 119.6 ?
C131 C132 C127 120.7(4) ?
C131 C132 H132 119.6 ?
C201 N21 Mn2 126.7(2) ?
C201 N21 C205 119.3(3) ?
C205 N21 Mn2 113.9(2) ?
C206 N22 Mn2 106.8(2) ?
C206 N22 C213 111.0(3) ?
C206 N22 C216 109.7(3) ?
C213 N22 Mn2 115.0(2) ?
C213 N22 C216 104.5(3) ?
C216 N22 Mn2 109.8(2) ?
C217 N23 Mn2 109.2(2) ?
C220 N23 Mn2 116.8(2) ?
C220 N23 C217 103.8(3) ?
C220 N23 C221 110.4(3) ?
C221 N23 Mn2 107.23(19) ?
C221 N23 C217 109.3(3) ?
C222 N24 Mn2 115.3(2) ?
C222 N24 C226 118.6(3) ?
C226 N24 Mn2 126.0(2) ?
N21 C201 H201 118.2 ?
N21 C201 C202 123.6(3) ?
C202 C201 H201 118.2 ?
C201 C202 C203 116.4(3) ?
C201 C202 C207 122.1(3) ?
C203 C202 C207 121.6(3) ?
C202 C203 H203 119.9 ?
C204 C203 C202 120.1(3) ?
C204 C203 H203 119.9 ?
C203 C204 H204 120.2 ?
C203 C204 C205 119.5(3) ?
C205 C204 H204 120.2 ?
N21 C205 C204 121.1(3) ?
N21 C205 C206 117.2(3) ?
C204 C205 C206 121.7(3) ?
N22 C206 C205 111.8(3) ?
N22 C206 H20A 109.3 ?
N22 C206 H20B 109.3 ?
C205 C206 H20A 109.3 ?
C205 C206 H20B 109.3 ?
H20A C206 H20B 107.9 ?
C208 C207 C202 120.6(4) ?
C208 C207 C212 118.8(4) ?
C212 C207 C202 120.6(4) ?
C207 C208 H208 119.7 ?
C207 C208 C209 120.6(5) ?
C209 C208 H208 119.7 ?
C208 C209 H209 119.5 ?
C210 C209 C208 120.9(6) ?
C210 C209 H209 119.5 ?
C209 C210 H210 120.4 ?
C209 C210 C211 119.2(5) ?
C211 C210 H210 120.4 ?
C210 C211 H211 119.4 ?
C210 C211 C212 121.3(5) ?
C212 C211 H211 119.4 ?
C207 C212 H212 120.4 ?
C211 C212 C207 119.3(5) ?
C211 C212 H212 120.4 ?
N22 C213 H21A 110.5 ?
N22 C213 H21B 110.5 ?
N22 C213 C214 106.0(3) ?
H21A C213 H21B 108.7 ?
C214 C213 H21A 110.5 ?
C214 C213 H21B 110.5 ?
C213 C214 H21C 110.6 ?
C213 C214 H21D 110.6 ?
H21C C214 H21D 108.8 ?
C215 C214 C213 105.5(3) ?
C215 C214 H21C 110.6 ?
C215 C214 H21D 110.6 ?
C214 C215 H21E 110.6 ?
C214 C215 H21F 110.6 ?
C214 C215 C216 105.9(3) ?
H21E C215 H21F 108.7 ?
C216 C215 H21E 110.6 ?
C216 C215 H21F 110.6 ?
N22 C216 C215 105.2(3) ?
N22 C216 H216 109.9 ?
N22 C216 C217 111.3(3) ?
C215 C216 H216 109.9 ?
C217 C216 C215 110.7(3) ?
C217 C216 H216 109.9 ?
N23 C217 C216 110.7(3) ?
N23 C217 H217 110.0 ?
N23 C217 C218 105.8(3) ?
C216 C217 H217 110.0 ?
C216 C217 C218 110.2(3) ?
C218 C217 H217 110.0 ?
C217 C218 H21G 110.6 ?
C217 C218 H21H 110.6 ?
H21G C218 H21H 108.7 ?
C219 C218 C217 105.9(3) ?
C219 C218 H21G 110.6 ?
C219 C218 H21H 110.6 ?
C218 C219 H21I 110.9 ?
C218 C219 H21J 110.9 ?
H21I C219 H21J 108.9 ?
C220 C219 C218 104.3(3) ?
C220 C219 H21I 110.9 ?
C220 C219 H21J 110.9 ?
N23 C220 C219 105.8(3) ?
N23 C220 H22A 110.6 ?
N23 C220 H22B 110.6 ?
C219 C220 H22A 110.6 ?
C219 C220 H22B 110.6 ?
H22A C220 H22B 108.7 ?
N23 C221 H22C 109.1 ?
N23 C221 H22D 109.1 ?
N23 C221 C222 112.3(3) ?
H22C C221 H22D 107.9 ?
C222 C221 H22C 109.1 ?
C222 C221 H22D 109.1 ?
N24 C222 C221 117.5(3) ?
N24 C222 C223 121.2(3) ?
C223 C222 C221 121.2(3) ?
C222 C223 H223 120.1 ?
C224 C223 C222 119.8(3) ?
C224 C223 H223 120.1 ?
C223 C224 H224 119.8 ?
C223 C224 C225 120.3(3) ?
C225 C224 H224 119.8 ?
C224 C225 C226 116.4(3) ?
C224 C225 C227 121.9(3) ?
C226 C225 C227 121.7(3) ?
N24 C226 C225 123.6(3) ?
N24 C226 H226 118.2 ?
C225 C226 H226 118.2 ?
C228 C227 C225 120.6(4) ?
C228 C227 C232 119.0(4) ?
C232 C227 C225 120.4(3) ?
C227 C228 H228 119.6 ?
C227 C228 C229 120.9(5) ?
C229 C228 H228 119.6 ?
C228 C229 H229 120.0 ?
C230 C229 C228 120.0(5) ?
C230 C229 H229 120.0 ?
C229 C230 H230 120.0 ?
C231 C230 C229 119.9(4) ?
C231 C230 H230 120.0 ?
C230 C231 H231 119.6 ?
C230 C231 C232 120.8(5) ?
C232 C231 H231 119.6 ?
C227 C232 H232 120.4 ?
C231 C232 C227 119.2(4) ?
C231 C232 H232 120.4 ?
S11 O111 Mn1 142.5(2) ?
O111 S11 C11 100.5(2) ?
O112 S11 O111 115.0(2) ?
O112 S11 O113 116.6(2) ?
O112 S11 C11 104.5(2) ?
O113 S11 O111 113.0(2) ?
O113 S11 C11 104.7(3) ?
F111 C11 S11 111.5(3) ?
F111 C11 F112 107.2(5) ?
F111 C11 F113 109.8(4) ?
F112 C11 S11 112.2(3) ?
F112 C11 F113 106.5(4) ?
F113 C11 S11 109.5(4) ?
S12 O121 Mn1 149.9(2) ?
S12' O121 Mn1 162.3(2) ?
O121 S12 C12 101.5(3) ?
O122 S12 O121 112.2(3) ?
O122 S12 O123 118.8(5) ?
O122 S12 C12 103.9(4) ?
O123 S12 O121 115.8(4) ?
O123 S12 C12 101.5(5) ?
F121 C12 S12 110.1(8) ?
F121 C12 F122 107.1(8) ?
F122 C12 S12 110.0(7) ?
F123 C12 S12 111.6(7) ?
F123 C12 F121 108.3(10) ?
F123 C12 F122 109.6(10) ?
O121 S12' O125 107.2(5) ?
O121 S12' C12' 103.7(5) ?
O124 S12' O121 122.1(6) ?
O124 S12' O125 115.8(7) ?
O124 S12' C12' 104.4(7) ?
O125 S12' C12' 100.6(6) ?
F124 C12' S12' 112.6(10) ?
F124 C12' F125 102.4(10) ?
F125 C12' S12' 111.1(10) ?
F126 C12' S12' 115.5(11) ?
F126 C12' F124 108.2(12) ?
F126 C12' F125 106.1(11) ?
S21 O211 Mn2 145.24(18) ?
O211 S21 C21 100.61(16) ?
O212 S21 O211 114.83(18) ?
O212 S21 C21 104.22(18) ?
O213 S21 O211 113.3(2) ?
O213 S21 O212 116.9(2) ?
O213 S21 C21 104.38(19) ?
F211 C21 S21 111.1(3) ?
F212 C21 S21 111.1(3) ?
F212 C21 F211 107.2(3) ?
F212 C21 F213 108.4(3) ?
F213 C21 S21 111.3(3) ?
F213 C21 F211 107.7(3) ?
S22 O221 Mn2 148.12(19) ?
O221 S22 C22 101.1(2) ?
O222 S22 O221 114.6(2) ?
O222 S22 O223 116.3(2) ?
O222 S22 C22 103.9(2) ?
O223 S22 O221 113.3(2) ?
O223 S22 C22 105.4(3) ?
F221 C22 S22 111.7(4) ?
F221 C22 F223 105.2(5) ?
F222 C22 S22 112.3(4) ?
F222 C22 F221 108.1(5) ?
F222 C22 F223 110.5(5) ?
F223 C22 S22 108.9(4) ?
C1 O1 C3 112.8(5) ?
O1 C1 H1A 109.9 ?
O1 C1 H1B 109.9 ?
O1 C1 C2 109.1(5) ?
H1A C1 H1B 108.3 ?
C2 C1 H1A 109.9 ?
C2 C1 H1B 109.9 ?
C1 C2 H2A 109.5 ?
C1 C2 H2B 109.5 ?
C1 C2 H2C 109.5 ?
H2A C2 H2B 109.5 ?
H2A C2 H2C 109.5 ?
H2B C2 H2C 109.5 ?
O1 C3 H3A 109.4 ?
O1 C3 H3B 109.4 ?
O1 C3 C4 111.0(6) ?
H3A C3 H3B 108.0 ?
C4 C3 H3A 109.4 ?
C4 C3 H3B 109.4 ?
C3 C4 H4A 109.5 ?
C3 C4 H4B 109.5 ?
C3 C4 H4C 109.5 ?
H4A C4 H4B 109.5 ?
H4A C4 H4C 109.5 ?
H4B C4 H4C 109.5 ?

loop_
_geom_bond_atom_site_label_1
_geom_bond_atom_site_label_2
_geom_bond_distance
_geom_bond_publ_flag
Mn1 N11 2.232(3) yes
Mn1 N12 2.269(3) yes
Mn1 N13 2.297(3) yes
Mn1 N14 2.231(3) yes
Mn1 O111 2.156(3) yes
Mn1 O121 2.167(3) yes
Mn2 N21 2.262(3) yes
Mn2 N22 2.263(3) yes
Mn2 N23 2.285(3) yes
Mn2 N24 2.232(3) yes
Mn2 O211 2.142(3) yes
Mn2 O221 2.152(3) yes
N11 C101 1.344(5) ?
N11 C105 1.346(5) ?
N12 C106 1.486(5) ?
N12 C113 1.496(5) ?
N12 C116 1.490(4) ?
N13 C117 1.506(4) ?
N13 C120 1.505(5) ?
N13 C121 1.494(5) ?
N14 C122 1.346(5) ?
N14 C126 1.346(4) ?
C101 H101 0.9500 ?
C101 C102 1.396(5) ?
C102 C103 1.386(6) ?
C102 C107 1.483(5) ?
C103 H103 0.9500 ?
C103 C104 1.393(6) ?
C104 H104 0.9500 ?
C104 C105 1.383(5) ?
C105 C106 1.501(5) ?
C106 H10A 0.9900 ?
C106 H10B 0.9900 ?
C107 C108 1.385(7) ?
C107 C112 1.397(6) ?
C108 H108 0.9500 ?
C108 C109 1.388(6) ?
C109 H109 0.9500 ?
C109 C110 1.373(7) ?
C110 H110 0.9500 ?
C110 C111 1.362(8) ?
C111 H111 0.9500 ?
C111 C112 1.396(7) ?
C112 H112 0.9500 ?
C113 H11A 0.9900 ?
C113 H11B 0.9900 ?
C113 C114 1.531(5) ?
C114 H11C 0.9900 ?
C114 H11D 0.9900 ?
C114 C115 1.526(7) ?
C115 H11E 0.9900 ?
C115 H11F 0.9900 ?
C115 C116 1.554(5) ?
C116 H116 1.0000 ?
C116 C117 1.535(5) ?
C117 H117 1.0000 ?
C117 C118 1.537(5) ?
C118 H11G 0.9900 ?
C118 H11H 0.9900 ?
C118 C119 1.530(6) ?
C119 H11I 0.9900 ?
C119 H11J 0.9900 ?
C119 C120 1.529(6) ?
C120 H12A 0.9900 ?
C120 H12B 0.9900 ?
C121 H12C 0.9900 ?
C121 H12D 0.9900 ?
C121 C122 1.497(5) ?
C122 C123 1.382(5) ?
C123 H123 0.9500 ?
C123 C124 1.383(5) ?
C124 H124 0.9500 ?
C124 C125 1.399(5) ?
C125 C126 1.385(5) ?
C125 C127 1.479(5) ?
C126 H126 0.9500 ?
C127 C128 1.403(5) ?
C127 C132 1.402(5) ?
C128 H128 0.9500 ?
C128 C129 1.378(6) ?
C129 H129 0.9500 ?
C129 C130 1.380(7) ?
C130 H130 0.9500 ?
C130 C131 1.377(7) ?
C131 H131 0.9500 ?
C131 C132 1.383(6) ?
C132 H132 0.9500 ?
N21 C201 1.334(5) ?
N21 C205 1.345(4) ?
N22 C206 1.479(5) ?
N22 C213 1.483(5) ?
N22 C216 1.503(5) ?
N23 C217 1.506(4) ?
N23 C220 1.480(5) ?
N23 C221 1.487(5) ?
N24 C222 1.346(4) ?
N24 C226 1.346(4) ?
C201 H201 0.9500 ?
C201 C202 1.394(5) ?
C202 C203 1.402(5) ?
C202 C207 1.489(5) ?
C203 H203 0.9500 ?
C203 C204 1.376(6) ?
C204 H204 0.9500 ?
C204 C205 1.386(5) ?
C205 C206 1.505(5) ?
C206 H20A 0.9900 ?
C206 H20B 0.9900 ?
C207 C208 1.365(6) ?
C207 C212 1.399(6) ?
C208 H208 0.9500 ?
C208 C209 1.397(7) ?
C209 H209 0.9500 ?
C209 C210 1.344(8) ?
C210 H210 0.9500 ?
C210 C211 1.378(9) ?
C211 H211 0.9500 ?
C211 C212 1.382(7) ?
C212 H212 0.9500 ?
C213 H21A 0.9900 ?
C213 H21B 0.9900 ?
C213 C214 1.532(5) ?
C214 H21C 0.9900 ?
C214 H21D 0.9900 ?
C214 C215 1.528(7) ?
C215 H21E 0.9900 ?
C215 H21F 0.9900 ?
C215 C216 1.547(5) ?
C216 H216 1.0000 ?
C216 C217 1.530(5) ?
C217 H217 1.0000 ?
C217 C218 1.546(5) ?
C218 H21G 0.9900 ?
C218 H21H 0.9900 ?
C218 C219 1.536(6) ?
C219 H21I 0.9900 ?
C219 H21J 0.9900 ?
C219 C220 1.532(6) ?
C220 H22A 0.9900 ?
C220 H22B 0.9900 ?
C221 H22C 0.9900 ?
C221 H22D 0.9900 ?
C221 C222 1.507(5) ?
C222 C223 1.381(5) ?
C223 H223 0.9500 ?
C223 C224 1.374(6) ?
C224 H224 0.9500 ?
C224 C225 1.389(5) ?
C225 C226 1.396(5) ?
C225 C227 1.481(5) ?
C226 H226 0.9500 ?
C227 C228 1.374(6) ?
C227 C232 1.407(6) ?
C228 H228 0.9500 ?
C228 C229 1.401(7) ?
C229 H229 0.9500 ?
C229 C230 1.374(8) ?
C230 H230 0.9500 ?
C230 C231 1.373(7) ?
C231 H231 0.9500 ?
C231 C232 1.403(7) ?
C232 H232 0.9500 ?
O111 S11 1.451(3) ?
O112 S11 1.416(3) ?
O113 S11 1.431(4) ?
S11 C11 1.838(5) ?
C11 F111 1.304(6) ?
C11 F112 1.314(6) ?
C11 F113 1.343(5) ?
O121 S12 1.434(3) ?
O121 S12' 1.442(4) ?
S12 O122 1.397(5) ?
S12 O123 1.430(6) ?
S12 C12 1.857(12) ?
C12 F121 1.325(9) ?
C12 F122 1.331(10) ?
C12 F123 1.325(10) ?
S12' O124 1.404(8) ?
S12' O125 1.461(9) ?
S12' C12' 1.791(17) ?
C12' F124 1.331(12) ?
C12' F125 1.340(12) ?
C12' F126 1.301(12) ?
O211 S21 1.463(3) ?
O212 S21 1.431(3) ?
O213 S21 1.423(3) ?
S21 C21 1.829(4) ?
C21 F211 1.329(5) ?
C21 F212 1.328(4) ?
C21 F213 1.328(5) ?
O221 S22 1.456(3) ?
O222 S22 1.429(3) ?
O223 S22 1.433(3) ?
S22 C22 1.841(6) ?
C22 F221 1.308(6) ?
C22 F222 1.296(7) ?
C22 F223 1.342(7) ?
O1 C1 1.398(7) ?
O1 C3 1.417(8) ?
C1 H1A 0.9900 ?
C1 H1B 0.9900 ?
C1 C2 1.520(10) ?
C2 H2A 0.9800 ?
C2 H2B 0.9800 ?
C2 H2C 0.9800 ?
C3 H3A 0.9900 ?
C3 H3B 0.9900 ?
C3 C4 1.468(9) ?
C4 H4A 0.9800 ?
C4 H4B 0.9800 ?
C4 H4C 0.9800 ?
